data_4339341
loop_
_publ_author_name
'Homden, Damien M.'
'Redshaw, Carl'
'Hughes, David L.'

_publ_section_title
;
 Vanadium complexes possessing N2O2S2-based ligands: highly active
 procatalysts for the homopolymerization of ethylene and copolymerization
 of ethylene/1-hexene.
;
_journal_issue 25
_journal_name_full 'Inorganic chemistry'
_journal_page_first 10827
_journal_page_last 10839
_journal_paper_doi 10.1021/ic701461b
_journal_volume 46
_journal_year 2007
_chemical_formula_moiety 'C38 H42 N2 O3 S2 V, C2 H3 N'
_chemical_formula_structural '[V O (S-phenoxyimine)].MeCN'
_chemical_formula_sum 'C40 H45 N3 O3 S2 V'
_chemical_formula_weight 730.85
_chemical_name_common 'Compound 1'
_chemical_name_systematic
;
 ?
;
_space_group_IT_number 2
_symmetry_cell_setting triclinic
_symmetry_space_group_name_Hall '-P 1'
_symmetry_space_group_name_H-M 'P -1'
_atom_sites_solution_hydrogens geom
_atom_sites_solution_primary direct
_atom_sites_solution_secondary difmap
_audit_creation_method 'SHELXL-97 and CrysAlis RED'
_cell_angle_alpha 83.8300(10)
_cell_angle_beta 85.8700(10)
_cell_angle_gamma 73.4280(10)
_cell_formula_units_Z 2
_cell_length_a 9.64800(10)
_cell_length_b 11.9119(2)
_cell_length_c 16.9911(3)
_cell_measurement_temperature 120(1)
_cell_volume 1859.01(5)
_computing_cell_refinement 'HKL Scalepack (Otwinowski & Minor 1997)'
_computing_data_collection 'Collect (Bruker AXS BV, 1997-2004)'
_computing_data_reduction 'HKL Denzo and Scalepack (Otwinowski & Minor 1997)'
_computing_molecular_graphics 'ORTEP (Johnson, 1971)'
_computing_publication_material 'SHELXL-97 (Sheldrick, 1997b)'
_computing_structure_refinement 'SHELXL-97 (Sheldrick, 1997b)'
_computing_structure_solution 'SHELXS-97 (Sheldrick, 1997a)'
_diffrn_ambient_temperature 120(1)
_diffrn_detector_area_resol_mean 9.091
_diffrn_measured_fraction_theta_full 0.996
_diffrn_measured_fraction_theta_max 0.996
_diffrn_measurement_device '95mm CCD camera on \k-goniostat'
_diffrn_measurement_device_type 'Bruker-Nonius KappaCCD'
_diffrn_measurement_method '\f and \w scans'
_diffrn_radiation_monochromator 'graded mirrors'
_diffrn_radiation_source 'Bruker-Nonius FR591 rotating anode'
_diffrn_radiation_type Mo-K\a
_diffrn_radiation_wavelength 0.71073
_diffrn_reflns_av_R_equivalents 0.0553
_diffrn_reflns_av_sigmaI/netI 0.0462
_diffrn_reflns_limit_h_max 12
_diffrn_reflns_limit_h_min -12
_diffrn_reflns_limit_k_max 15
_diffrn_reflns_limit_k_min -15
_diffrn_reflns_limit_l_max 22
_diffrn_reflns_limit_l_min -22
_diffrn_reflns_number 42231
_diffrn_reflns_theta_full 27.50
_diffrn_reflns_theta_max 27.50
_diffrn_reflns_theta_min 3.13
_exptl_absorpt_coefficient_mu 0.420
_exptl_absorpt_correction_T_max 1.00
_exptl_absorpt_correction_T_min 0.816
_exptl_absorpt_correction_type multi-scan
_exptl_absorpt_process_details
;
 CrysAlis RED, Oxford Diffraction Ltd., Version 1.171.29.9 
 Empirical absorption correction using spherical harmonics,
  implemented in SCALE3 ABSPACK scaling algorithm.
;
_exptl_crystal_colour red
_exptl_crystal_density_diffrn 1.306
_exptl_crystal_density_method 'not measured'
_exptl_crystal_description block
_exptl_crystal_F_000 770
_exptl_crystal_size_max 0.12
_exptl_crystal_size_mid 0.06
_exptl_crystal_size_min 0.04
_refine_diff_density_max 0.388
_refine_diff_density_min -0.525
_refine_diff_density_rms 0.060
_refine_ls_extinction_method none
_refine_ls_goodness_of_fit_ref 1.041
_refine_ls_hydrogen_treatment constr
_refine_ls_matrix_type full
_refine_ls_number_parameters 445
_refine_ls_number_reflns 8520
_refine_ls_number_restraints 0
_refine_ls_restrained_S_all 1.041
_refine_ls_R_factor_all 0.0610
_refine_ls_R_factor_gt 0.0444
_refine_ls_shift/su_max 0.001
_refine_ls_shift/su_mean 0.000
_refine_ls_structure_factor_coef Fsqd
_refine_ls_weighting_details 'calc w=1/[\s^2^(Fo^2^)+(0.0383P)^2^+1.3287P] where P=(Fo^2^+2Fc^2^)/3'
_refine_ls_weighting_scheme calc
_refine_ls_wR_factor_gt 0.1004
_refine_ls_wR_factor_ref 0.1068
_reflns_number_gt 6828
_reflns_number_total 8520
_reflns_threshold_expression I>2sigma(I)
_cod_data_source_file ic701461b-file001.cif
_cod_data_source_block 2006src0539
_cod_depositor_comments
;
The following automatic conversions were performed:

'_symmetry_cell_setting' value 'Triclinic' changed to 'triclinic'
according to
/usr/data/users/saulius/automatic-downloads/retrospective/ACS/lib/dictionaries/cif_core.dic
dictionary named 'cif_core.dic' version 2.4.2 from 2011-04-26.

Automatic conversion script
Id: cif_fix_values 2281 2013-09-26 08:29:07Z andrius 
;
_cod_original_sg_symbol_H-M P-1
_cod_database_code 4339341

loop_
_symmetry_equiv_pos_as_xyz
'x, y, z'
'-x, -y, -z'

loop_
_atom_site_label
_atom_site_type_symbol
_atom_site_fract_x
_atom_site_fract_y
_atom_site_fract_z
_atom_site_U_iso_or_equiv
_atom_site_adp_type
_atom_site_occupancy
_atom_site_symmetry_multiplicity
_atom_site_calc_flag
_atom_site_refinement_flags
V1 V 0.02554(4) 0.20566(3) 0.264821(19) 0.02194(9) Uani 1 1 d .
O1 O -0.08288(15) 0.14408(12) 0.31855(8) 0.0268(3) Uani 1 1 d .
O1A O 0.12575(15) 0.29754(12) 0.18373(8) 0.0256(3) Uani 1 1 d .
C1A C 0.2030(2) 0.27873(17) 0.11768(11) 0.0231(4) Uani 1 1 d .
C2A C 0.2519(2) 0.37055(17) 0.07288(11) 0.0237(4) Uani 1 1 d .
C3A C 0.3421(2) 0.34104(18) 0.00647(12) 0.0268(4) Uani 1 1 d .
H3A H 0.3752 0.3999 -0.0224 0.032 Uiso 1 1 calc R
C4A C 0.3870(2) 0.22770(19) -0.02020(12) 0.0277(4) Uani 1 1 d .
C5A C 0.3326(2) 0.14298(18) 0.01985(12) 0.0274(4) Uani 1 1 d .
H5A H 0.3577 0.0682 0.0022 0.033 Uiso 1 1 calc R
C6A C 0.2384(2) 0.16654(17) 0.08781(11) 0.0244(4) Uani 1 1 d .
C7A C 0.1700(2) 0.07854(17) 0.11900(12) 0.0255(4) Uani 1 1 d .
H7A H 0.1904 0.0119 0.0915 0.031 Uiso 1 1 calc R
N1A N 0.08253(18) 0.08023(14) 0.18126(10) 0.0235(4) Uani 1 1 d .
C8A C 0.0121(2) -0.01170(17) 0.19100(12) 0.0256(4) Uani 1 1 d .
C9A C 0.0653(2) -0.11065(18) 0.24358(12) 0.0297(5) Uani 1 1 d .
H9A H 0.1467 -0.1172 0.2718 0.036 Uiso 1 1 calc R
C10A C -0.0032(3) -0.19923(19) 0.25376(13) 0.0331(5) Uani 1 1 d .
H10A H 0.0330 -0.2654 0.2885 0.040 Uiso 1 1 calc R
C11A C -0.1247(3) -0.18969(19) 0.21263(13) 0.0326(5) Uani 1 1 d .
H11A H -0.1707 -0.2491 0.2199 0.039 Uiso 1 1 calc R
C12A C -0.1781(2) -0.09187(19) 0.16061(13) 0.0297(5) Uani 1 1 d .
H12A H -0.2593 -0.0866 0.1325 0.036 Uiso 1 1 calc R
C13A C -0.1123(2) -0.00063(17) 0.14950(11) 0.0253(4) Uani 1 1 d .
S1A S -0.17841(6) 0.12329(5) 0.07985(3) 0.03019(13) Uani 1 1 d .
C14A C -0.3451(2) 0.20663(19) 0.12851(13) 0.0301(5) Uani 1 1 d .
H14A H -0.3924 0.2725 0.0920 0.036 Uiso 1 1 calc R
H14B H -0.4091 0.1566 0.1392 0.036 Uiso 1 1 calc R
C21A C 0.2068(2) 0.49601(18) 0.09894(12) 0.0258(4) Uani 1 1 d .
C22A C 0.0409(3) 0.5441(2) 0.10561(16) 0.0396(6) Uani 1 1 d .
H22A H 0.0151 0.6224 0.1220 0.059 Uiso 1 1 calc R
H22B H 0.0025 0.4944 0.1440 0.059 Uiso 1 1 calc R
H22C H 0.0016 0.5456 0.0550 0.059 Uiso 1 1 calc R
C23A C 0.2698(3) 0.4950(2) 0.17921(14) 0.0386(6) Uani 1 1 d .
H23A H 0.2416 0.5732 0.1957 0.058 Uiso 1 1 calc R
H23B H 0.3734 0.4671 0.1746 0.058 Uiso 1 1 calc R
H23C H 0.2337 0.4439 0.2178 0.058 Uiso 1 1 calc R
C24A C 0.2620(3) 0.5814(2) 0.04032(15) 0.0432(6) Uani 1 1 d .
H24A H 0.2315 0.6585 0.0588 0.065 Uiso 1 1 calc R
H24B H 0.2235 0.5841 -0.0106 0.065 Uiso 1 1 calc R
H24C H 0.3658 0.5555 0.0359 0.065 Uiso 1 1 calc R
C41A C 0.4905(3) 0.2039(2) -0.09180(13) 0.0383(5) Uani 1 1 d .
H41A H 0.5101 0.1230 -0.1020 0.057 Uiso 1 1 calc R
H41B H 0.5793 0.2200 -0.0817 0.057 Uiso 1 1 calc R
H41C H 0.4477 0.2536 -0.1371 0.057 Uiso 1 1 calc R
O1B O 0.20204(15) 0.13743(12) 0.31921(8) 0.0266(3) Uani 1 1 d .
C1B C 0.2873(2) 0.18757(17) 0.35064(11) 0.0226(4) Uani 1 1 d .
C2B C 0.4315(2) 0.12060(17) 0.36722(11) 0.0227(4) Uani 1 1 d .
C3B C 0.5204(2) 0.17681(17) 0.39728(11) 0.0237(4) Uani 1 1 d .
H3B H 0.6159 0.1341 0.4060 0.028 Uiso 1 1 calc R
C4B C 0.4756(2) 0.29449(17) 0.41558(11) 0.0232(4) Uani 1 1 d .
C5B C 0.3352(2) 0.35749(17) 0.40172(11) 0.0234(4) Uani 1 1 d .
H5B H 0.3025 0.4350 0.4143 0.028 Uiso 1 1 calc R
C6B C 0.2389(2) 0.30676(17) 0.36867(11) 0.0231(4) Uani 1 1 d .
C7B C 0.0953(2) 0.38134(17) 0.35690(11) 0.0229(4) Uani 1 1 d .
H7B H 0.0743 0.4559 0.3745 0.027 Uiso 1 1 calc R
N1B N -0.00944(17) 0.35656(14) 0.32429(9) 0.0216(3) Uani 1 1 d .
C8B C -0.1476(2) 0.44177(17) 0.32095(11) 0.0226(4) Uani 1 1 d .
C9B C -0.1937(2) 0.52709(16) 0.37529(12) 0.0244(4) Uani 1 1 d .
H9B H -0.1329 0.5292 0.4148 0.029 Uiso 1 1 calc R
C10B C -0.3284(2) 0.60801(18) 0.37071(13) 0.0290(5) Uani 1 1 d .
H10B H -0.3581 0.6634 0.4076 0.035 Uiso 1 1 calc R
C11B C -0.4195(2) 0.60720(19) 0.31147(14) 0.0343(5) Uani 1 1 d .
H11B H -0.5092 0.6629 0.3079 0.041 Uiso 1 1 calc R
C12B C -0.3761(2) 0.52307(18) 0.25769(13) 0.0312(5) Uani 1 1 d .
H12B H -0.4370 0.5228 0.2177 0.037 Uiso 1 1 calc R
C13B C -0.2426(2) 0.43896(17) 0.26286(12) 0.0252(4) Uani 1 1 d .
S1B S -0.18909(5) 0.33410(4) 0.19053(3) 0.02468(12) Uani 1 1 d .
C14B C -0.3269(2) 0.25396(18) 0.20579(13) 0.0279(4) Uani 1 1 d .
H14C H -0.2977 0.1893 0.2465 0.034 Uiso 1 1 calc R
H14D H -0.4183 0.3062 0.2232 0.034 Uiso 1 1 calc R
C21B C 0.4846(2) -0.00967(17) 0.35158(12) 0.0253(4) Uani 1 1 d .
C22B C 0.3878(2) -0.07763(18) 0.39866(13) 0.0310(5) Uani 1 1 d .
H22D H 0.4216 -0.1590 0.3888 0.046 Uiso 1 1 calc R
H22E H 0.2899 -0.0457 0.3824 0.046 Uiso 1 1 calc R
H22F H 0.3911 -0.0707 0.4542 0.046 Uiso 1 1 calc R
C23B C 0.4800(2) -0.02281(19) 0.26279(12) 0.0303(5) Uani 1 1 d .
H23D H 0.5134 -0.1046 0.2538 0.046 Uiso 1 1 calc R
H23E H 0.5413 0.0188 0.2330 0.046 Uiso 1 1 calc R
H23F H 0.3824 0.0091 0.2462 0.046 Uiso 1 1 calc R
C24B C 0.6410(2) -0.06531(19) 0.37648(14) 0.0336(5) Uani 1 1 d .
H24D H 0.6710 -0.1466 0.3662 0.050 Uiso 1 1 calc R
H24E H 0.6463 -0.0594 0.4320 0.050 Uiso 1 1 calc R
H24F H 0.7035 -0.0247 0.3468 0.050 Uiso 1 1 calc R
C41B C 0.5814(2) 0.34586(19) 0.44968(13) 0.0294(5) Uani 1 1 d .
H41D H 0.5431 0.4298 0.4476 0.044 Uiso 1 1 calc R
H41E H 0.6716 0.3263 0.4194 0.044 Uiso 1 1 calc R
H41F H 0.5970 0.3142 0.5037 0.044 Uiso 1 1 calc R
N1C N -0.0696(3) 0.35769(19) 0.54959(13) 0.0526(6) Uani 1 1 d .
C1C C -0.0387(3) 0.2639(2) 0.53264(13) 0.0360(5) Uani 1 1 d .
C2C C 0.0011(3) 0.1438(2) 0.51107(15) 0.0438(6) Uani 1 1 d .
H2C1 H 0.0966 0.1249 0.4865 0.066 Uiso 1 1 calc R
H2C2 H -0.0665 0.1359 0.4747 0.066 Uiso 1 1 calc R
H2C3 H -0.0006 0.0910 0.5578 0.066 Uiso 1 1 calc R

loop_
_atom_site_aniso_label
_atom_site_aniso_U_11
_atom_site_aniso_U_22
_atom_site_aniso_U_33
_atom_site_aniso_U_23
_atom_site_aniso_U_13
_atom_site_aniso_U_12
V1 0.02364(18) 0.02102(17) 0.02263(17) -0.00809(13) -0.00111(13) -0.00634(14)
O1 0.0306(8) 0.0255(7) 0.0262(7) -0.0056(6) -0.0007(6) -0.0097(6)
O1A 0.0284(7) 0.0263(7) 0.0258(7) -0.0109(6) 0.0041(6) -0.0117(6)
C1A 0.0218(10) 0.0251(10) 0.0231(10) -0.0074(8) -0.0043(8) -0.0051(8)
C2A 0.0226(10) 0.0260(10) 0.0238(10) -0.0055(8) -0.0039(8) -0.0069(8)
C3A 0.0279(11) 0.0301(11) 0.0239(10) -0.0033(8) -0.0022(8) -0.0101(9)
C4A 0.0282(11) 0.0336(11) 0.0214(10) -0.0079(8) -0.0016(8) -0.0070(9)
C5A 0.0316(11) 0.0274(10) 0.0236(10) -0.0102(8) -0.0023(8) -0.0058(9)
C6A 0.0253(10) 0.0268(10) 0.0226(10) -0.0079(8) -0.0032(8) -0.0070(8)
C7A 0.0294(11) 0.0238(10) 0.0248(10) -0.0095(8) -0.0064(8) -0.0062(8)
N1A 0.0254(9) 0.0223(8) 0.0247(8) -0.0078(7) -0.0025(7) -0.0075(7)
C8A 0.0314(11) 0.0243(10) 0.0240(10) -0.0113(8) 0.0024(8) -0.0099(9)
C9A 0.0342(12) 0.0262(10) 0.0286(11) -0.0078(9) -0.0040(9) -0.0059(9)
C10A 0.0459(14) 0.0219(10) 0.0294(11) -0.0061(9) 0.0038(10) -0.0058(10)
C11A 0.0413(13) 0.0246(10) 0.0358(12) -0.0118(9) 0.0087(10) -0.0144(10)
C12A 0.0300(11) 0.0329(11) 0.0302(11) -0.0133(9) 0.0020(9) -0.0123(9)
C13A 0.0315(11) 0.0243(10) 0.0220(10) -0.0090(8) 0.0014(8) -0.0089(9)
S1A 0.0376(3) 0.0317(3) 0.0246(3) -0.0038(2) -0.0067(2) -0.0133(2)
C14A 0.0334(12) 0.0270(11) 0.0333(11) -0.0020(9) -0.0105(9) -0.0118(9)
C21A 0.0291(11) 0.0254(10) 0.0248(10) -0.0060(8) -0.0024(8) -0.0091(9)
C22A 0.0344(13) 0.0306(12) 0.0536(15) -0.0169(11) -0.0054(11) -0.0036(10)
C23A 0.0520(15) 0.0313(12) 0.0382(13) -0.0076(10) -0.0158(11) -0.0159(11)
C24A 0.0591(16) 0.0285(12) 0.0420(14) -0.0054(10) 0.0098(12) -0.0142(12)
C41A 0.0455(14) 0.0430(13) 0.0277(11) -0.0122(10) 0.0089(10) -0.0140(11)
O1B 0.0278(7) 0.0219(7) 0.0314(8) -0.0093(6) -0.0060(6) -0.0053(6)
C1B 0.0250(10) 0.0238(10) 0.0201(9) -0.0061(8) 0.0004(7) -0.0074(8)
C2B 0.0273(10) 0.0217(9) 0.0189(9) -0.0040(7) 0.0012(8) -0.0062(8)
C3B 0.0251(10) 0.0253(10) 0.0201(9) -0.0023(8) -0.0014(8) -0.0062(8)
C4B 0.0288(11) 0.0255(10) 0.0181(9) -0.0035(8) -0.0003(8) -0.0116(8)
C5B 0.0296(11) 0.0200(9) 0.0217(10) -0.0062(7) -0.0007(8) -0.0072(8)
C6B 0.0274(10) 0.0229(9) 0.0197(9) -0.0055(7) -0.0008(8) -0.0070(8)
C7B 0.0291(10) 0.0195(9) 0.0205(9) -0.0064(7) -0.0011(8) -0.0058(8)
N1B 0.0228(8) 0.0202(8) 0.0216(8) -0.0057(6) -0.0011(6) -0.0040(7)
C8B 0.0221(10) 0.0196(9) 0.0255(10) -0.0040(8) -0.0005(8) -0.0044(8)
C9B 0.0269(10) 0.0200(9) 0.0269(10) -0.0038(8) 0.0002(8) -0.0069(8)
C10B 0.0313(11) 0.0207(10) 0.0346(11) -0.0070(8) 0.0047(9) -0.0068(9)
C11B 0.0293(11) 0.0226(10) 0.0476(14) -0.0048(9) -0.0017(10) -0.0014(9)
C12B 0.0290(11) 0.0272(11) 0.0373(12) -0.0027(9) -0.0080(9) -0.0061(9)
C13B 0.0288(11) 0.0209(9) 0.0267(10) -0.0036(8) -0.0006(8) -0.0080(8)
S1B 0.0273(3) 0.0252(2) 0.0239(2) -0.00510(19) -0.00318(19) -0.0095(2)
C14B 0.0267(11) 0.0276(10) 0.0318(11) -0.0040(9) -0.0018(8) -0.0107(9)
C21B 0.0291(11) 0.0218(10) 0.0246(10) -0.0075(8) -0.0027(8) -0.0043(8)
C22B 0.0393(12) 0.0238(10) 0.0287(11) -0.0046(8) -0.0012(9) -0.0062(9)
C23B 0.0343(12) 0.0286(11) 0.0275(11) -0.0113(9) 0.0013(9) -0.0052(9)
C24B 0.0329(12) 0.0268(11) 0.0393(12) -0.0097(9) -0.0075(10) -0.0016(9)
C41B 0.0304(11) 0.0291(11) 0.0326(11) -0.0042(9) -0.0037(9) -0.0137(9)
N1C 0.0775(17) 0.0372(12) 0.0435(13) -0.0072(10) -0.0160(12) -0.0119(12)
C1C 0.0443(14) 0.0351(13) 0.0303(12) -0.0059(10) -0.0051(10) -0.0121(11)
C2C 0.0547(16) 0.0369(13) 0.0401(14) -0.0102(11) -0.0041(11) -0.0105(12)

loop_
_atom_type_symbol
_atom_type_description
_atom_type_scat_dispersion_real
_atom_type_scat_dispersion_imag
_atom_type_scat_source
C C 0.0033 0.0016 'International Tables Vol C Tables 4.2.6.8 and 6.1.1.4'
H H 0.0000 0.0000 'International Tables Vol C Tables 4.2.6.8 and 6.1.1.4'
N N 0.0061 0.0033 'International Tables Vol C Tables 4.2.6.8 and 6.1.1.4'
O O 0.0106 0.0060 'International Tables Vol C Tables 4.2.6.8 and 6.1.1.4'
S S 0.1246 0.1234 'International Tables Vol C Tables 4.2.6.8 and 6.1.1.4'
V V 0.3005 0.5294 'International Tables Vol C Tables 4.2.6.8 and 6.1.1.4'

loop_
_geom_angle_atom_site_label_1
_geom_angle_atom_site_label_2
_geom_angle_atom_site_label_3
_geom_angle
O1 V1 O1B 100.47(7)
O1 V1 O1A 168.27(7)
O1B V1 O1A 91.24(6)
O1 V1 N1B 98.68(7)
O1B V1 N1B 89.41(6)
O1A V1 N1B 81.92(6)
O1 V1 N1A 95.66(7)
O1B V1 N1A 92.50(6)
O1A V1 N1A 83.10(6)
N1B V1 N1A 164.93(7)
O1 V1 S1B 88.92(5)
O1B V1 S1B 167.94(5)
O1A V1 S1B 79.55(4)
N1B V1 S1B 81.64(5)
N1A V1 S1B 94.09(5)
C1A O1A V1 137.14(13)
O1A C1A C6A 120.30(18)
O1A C1A C2A 121.19(17)
C6A C1A C2A 118.50(18)
C3A C2A C1A 117.48(18)
C3A C2A C21A 121.82(18)
C1A C2A C21A 120.69(17)
C2A C3A C4A 124.3(2)
C2A C3A H3A 117.8
C4A C3A H3A 117.8
C5A C4A C3A 117.68(19)
C5A C4A C41A 122.33(19)
C3A C4A C41A 120.0(2)
C4A C5A C6A 121.35(19)
C4A C5A H5A 119.3
C6A C5A H5A 119.3
C5A C6A C1A 120.31(19)
C5A C6A C7A 117.41(18)
C1A C6A C7A 121.94(18)
N1A C7A C6A 127.95(18)
N1A C7A H7A 116.0
C6A C7A H7A 116.0
C7A N1A C8A 115.35(16)
C7A N1A V1 127.74(14)
C8A N1A V1 116.83(12)
C9A C8A C13A 120.05(19)
C9A C8A N1A 119.81(18)
C13A C8A N1A 120.11(18)
C10A C9A C8A 120.0(2)
C10A C9A H9A 120.0
C8A C9A H9A 120.0
C11A C10A C9A 120.3(2)
C11A C10A H10A 119.8
C9A C10A H10A 119.8
C10A C11A C12A 119.9(2)
C10A C11A H11A 120.0
C12A C11A H11A 120.0
C11A C12A C13A 121.1(2)
C11A C12A H12A 119.4
C13A C12A H12A 119.4
C12A C13A C8A 118.51(19)
C12A C13A S1A 120.84(16)
C8A C13A S1A 120.55(15)
C13A S1A C14A 103.49(10)
C14B C14A S1A 115.63(15)
C14B C14A H14A 108.4
S1A C14A H14A 108.4
C14B C14A H14B 108.4
S1A C14A H14B 108.4
H14A C14A H14B 107.4
C24A C21A C23A 107.81(19)
C24A C21A C2A 112.19(17)
C23A C21A C2A 109.30(17)
C24A C21A C22A 107.08(19)
C23A C21A C22A 109.56(19)
C2A C21A C22A 110.82(17)
C21A C22A H22A 109.5
C21A C22A H22B 109.5
H22A C22A H22B 109.5
C21A C22A H22C 109.5
H22A C22A H22C 109.5
H22B C22A H22C 109.5
C21A C23A H23A 109.5
C21A C23A H23B 109.5
H23A C23A H23B 109.5
C21A C23A H23C 109.5
H23A C23A H23C 109.5
H23B C23A H23C 109.5
C21A C24A H24A 109.5
C21A C24A H24B 109.5
H24A C24A H24B 109.5
C21A C24A H24C 109.5
H24A C24A H24C 109.5
H24B C24A H24C 109.5
C4A C41A H41A 109.5
C4A C41A H41B 109.5
H41A C41A H41B 109.5
C4A C41A H41C 109.5
H41A C41A H41C 109.5
H41B C41A H41C 109.5
C1B O1B V1 130.50(12)
O1B C1B C6B 121.66(17)
O1B C1B C2B 119.11(17)
C6B C1B C2B 119.23(17)
C3B C2B C1B 117.83(17)
C3B C2B C21B 121.85(18)
C1B C2B C21B 120.32(17)
C2B C3B C4B 124.15(18)
C2B C3B H3B 117.9
C4B C3B H3B 117.9
C5B C4B C3B 117.68(18)
C5B C4B C41B 122.84(18)
C3B C4B C41B 119.48(18)
C4B C5B C6B 121.36(18)
C4B C5B H5B 119.3
C6B C5B H5B 119.3
C5B C6B C1B 119.69(18)
C5B C6B C7B 116.15(17)
C1B C6B C7B 124.16(18)
N1B C7B C6B 127.35(17)
N1B C7B H7B 116.3
C6B C7B H7B 116.3
C7B N1B C8B 118.82(16)
C7B N1B V1 121.87(13)
C8B N1B V1 118.88(12)
C9B C8B C13B 118.49(18)
C9B C8B N1B 122.12(17)
C13B C8B N1B 119.36(17)
C10B C9B C8B 120.74(19)
C10B C9B H9B 119.6
C8B C9B H9B 119.6
C9B C10B C11B 120.38(19)
C9B C10B H10B 119.8
C11B C10B H10B 119.8
C12B C11B C10B 119.6(2)
C12B C11B H11B 120.2
C10B C11B H11B 120.2
C11B C12B C13B 120.7(2)
C11B C12B H12B 119.7
C13B C12B H12B 119.7
C12B C13B C8B 120.00(18)
C12B C13B S1B 119.14(16)
C8B C13B S1B 120.72(15)
C13B S1B C14B 102.99(10)
C13B S1B V1 94.60(7)
C14B S1B V1 105.05(7)
C14A C14B S1B 109.52(15)
C14A C14B H14C 109.8
S1B C14B H14C 109.8
C14A C14B H14D 109.8
S1B C14B H14D 109.8
H14C C14B H14D 108.2
C22B C21B C24B 108.37(17)
C22B C21B C2B 109.79(16)
C24B C21B C2B 111.40(17)
C22B C21B C23B 109.02(17)
C24B C21B C23B 107.90(17)
C2B C21B C23B 110.29(16)
C21B C22B H22D 109.5
C21B C22B H22E 109.5
H22D C22B H22E 109.5
C21B C22B H22F 109.5
H22D C22B H22F 109.5
H22E C22B H22F 109.5
C21B C23B H23D 109.5
C21B C23B H23E 109.5
H23D C23B H23E 109.5
C21B C23B H23F 109.5
H23D C23B H23F 109.5
H23E C23B H23F 109.5
C21B C24B H24D 109.5
C21B C24B H24E 109.5
H24D C24B H24E 109.5
C21B C24B H24F 109.5
H24D C24B H24F 109.5
H24E C24B H24F 109.5
C4B C41B H41D 109.5
C4B C41B H41E 109.5
H41D C41B H41E 109.5
C4B C41B H41F 109.5
H41D C41B H41F 109.5
H41E C41B H41F 109.5
N1C C1C C2C 179.9(3)
C1C C2C H2C1 109.5
C1C C2C H2C2 109.5
H2C1 C2C H2C2 109.5
C1C C2C H2C3 109.5
H2C1 C2C H2C3 109.5
H2C2 C2C H2C3 109.5

loop_
_geom_bond_atom_site_label_1
_geom_bond_atom_site_label_2
_geom_bond_distance
V1 O1 1.6193(14)
V1 O1B 1.9209(14)
V1 O1A 2.0294(14)
V1 N1B 2.0883(16)
V1 N1A 2.1037(16)
V1 S1B 2.5252(6)
O1A C1A 1.305(2)
C1A C6A 1.422(3)
C1A C2A 1.436(3)
C2A C3A 1.387(3)
C2A C21A 1.537(3)
C3A C4A 1.409(3)
C3A H3A 0.9300
C4A C5A 1.364(3)
C4A C41A 1.515(3)
C5A C6A 1.418(3)
C5A H5A 0.9300
C6A C7A 1.428(3)
C7A N1A 1.303(3)
C7A H7A 0.9300
N1A C8A 1.434(3)
C8A C9A 1.395(3)
C8A C13A 1.402(3)
C9A C10A 1.386(3)
C9A H9A 0.9300
C10A C11A 1.378(3)
C10A H10A 0.9300
C11A C12A 1.381(3)
C11A H11A 0.9300
C12A C13A 1.398(3)
C12A H12A 0.9300
C13A S1A 1.784(2)
S1A C14A 1.825(2)
C14A C14B 1.524(3)
C14A H14A 0.9700
C14A H14B 0.9700
C21A C24A 1.525(3)
C21A C23A 1.530(3)
C21A C22A 1.539(3)
C22A H22A 0.9600
C22A H22B 0.9600
C22A H22C 0.9600
C23A H23A 0.9600
C23A H23B 0.9600
C23A H23C 0.9600
C24A H24A 0.9600
C24A H24B 0.9600
C24A H24C 0.9600
C41A H41A 0.9600
C41A H41B 0.9600
C41A H41C 0.9600
O1B C1B 1.316(2)
C1B C6B 1.422(3)
C1B C2B 1.424(3)
C2B C3B 1.381(3)
C2B C21B 1.535(3)
C3B C4B 1.406(3)
C3B H3B 0.9300
C4B C5B 1.372(3)
C4B C41B 1.507(3)
C5B C6B 1.418(3)
C5B H5B 0.9300
C6B C7B 1.431(3)
C7B N1B 1.305(2)
C7B H7B 0.9300
N1B C8B 1.427(2)
C8B C9B 1.403(3)
C8B C13B 1.404(3)
C9B C10B 1.381(3)
C9B H9B 0.9300
C10B C11B 1.386(3)
C10B H10B 0.9300
C11B C12B 1.384(3)
C11B H11B 0.9300
C12B C13B 1.390(3)
C12B H12B 0.9300
C13B S1B 1.791(2)
S1B C14B 1.835(2)
C14B H14C 0.9700
C14B H14D 0.9700
C21B C22B 1.534(3)
C21B C24B 1.534(3)
C21B C23B 1.539(3)
C22B H22D 0.9600
C22B H22E 0.9600
C22B H22F 0.9600
C23B H23D 0.9600
C23B H23E 0.9600
C23B H23F 0.9600
C24B H24D 0.9600
C24B H24E 0.9600
C24B H24F 0.9600
C41B H41D 0.9600
C41B H41E 0.9600
C41B H41F 0.9600
N1C C1C 1.134(3)
C1C C2C 1.452(3)
C2C H2C1 0.9600
C2C H2C2 0.9600
C2C H2C3 0.9600

loop_
_geom_torsion_atom_site_label_1
_geom_torsion_atom_site_label_2
_geom_torsion_atom_site_label_3
_geom_torsion_atom_site_label_4
_geom_torsion
O1 V1 O1A C1A -92.4(4)
O1B V1 O1A C1A 84.59(19)
N1B V1 O1A C1A 173.82(19)
N1A V1 O1A C1A -7.78(19)
S1B V1 O1A C1A -103.25(18)
V1 O1A C1A C6A -1.9(3)
V1 O1A C1A C2A 176.92(13)
O1A C1A C2A C3A 175.45(18)
C6A C1A C2A C3A -5.7(3)
O1A C1A C2A C21A -3.7(3)
C6A C1A C2A C21A 175.19(17)
C1A C2A C3A C4A 0.9(3)
C21A C2A C3A C4A 179.98(19)
C2A C3A C4A C5A 3.2(3)
C2A C3A C4A C41A -177.7(2)
C3A C4A C5A C6A -2.4(3)
C41A C4A C5A C6A 178.6(2)
C4A C5A C6A C1A -2.5(3)
C4A C5A C6A C7A 171.02(19)
O1A C1A C6A C5A -174.56(18)
C2A C1A C6A C5A 6.6(3)
O1A C1A C6A C7A 12.2(3)
C2A C1A C6A C7A -166.63(18)
C5A C6A C7A N1A 178.51(19)
C1A C6A C7A N1A -8.1(3)
C6A C7A N1A C8A 170.29(19)
C6A C7A N1A V1 -6.4(3)
O1 V1 N1A C7A 179.53(17)
O1B V1 N1A C7A -79.68(17)
O1A V1 N1A C7A 11.27(17)
N1B V1 N1A C7A 17.4(4)
S1B V1 N1A C7A 90.21(17)
O1 V1 N1A C8A 2.92(15)
O1B V1 N1A C8A 103.71(14)
O1A V1 N1A C8A -165.34(14)
N1B V1 N1A C8A -159.2(2)
S1B V1 N1A C8A -86.40(14)
C7A N1A C8A C9A 99.7(2)
V1 N1A C8A C9A -83.2(2)
C7A N1A C8A C13A -82.1(2)
V1 N1A C8A C13A 94.95(19)
C13A C8A C9A C10A 1.2(3)
N1A C8A C9A C10A 179.40(18)
C8A C9A C10A C11A -0.6(3)
C9A C10A C11A C12A 0.4(3)
C10A C11A C12A C13A -0.9(3)
C11A C12A C13A C8A 1.6(3)
C11A C12A C13A S1A 177.98(16)
C9A C8A C13A C12A -1.7(3)
N1A C8A C13A C12A -179.86(18)
C9A C8A C13A S1A -178.12(15)
N1A C8A C13A S1A 3.7(3)
C12A C13A S1A C14A 74.00(18)
C8A C13A S1A C14A -109.65(17)
C13A S1A C14A C14B 63.17(17)
C3A C2A C21A C24A 4.7(3)
C1A C2A C21A C24A -176.19(19)
C3A C2A C21A C23A -114.8(2)
C1A C2A C21A C23A 64.3(2)
C3A C2A C21A C22A 124.4(2)
C1A C2A C21A C22A -56.6(2)
O1 V1 O1B C1B -123.52(17)
O1A V1 O1B C1B 57.10(17)
N1B V1 O1B C1B -24.80(17)
N1A V1 O1B C1B 140.25(17)
S1B V1 O1B C1B 17.2(3)
V1 O1B C1B C6B 18.2(3)
V1 O1B C1B C2B -161.95(14)
O1B C1B C2B C3B 177.48(17)
C6B C1B C2B C3B -2.7(3)
O1B C1B C2B C21B -2.4(3)
C6B C1B C2B C21B 177.45(17)
C1B C2B C3B C4B 2.8(3)
C21B C2B C3B C4B -177.41(18)
C2B C3B C4B C5B -0.8(3)
C2B C3B C4B C41B 178.77(18)
C3B C4B C5B C6B -1.2(3)
C41B C4B C5B C6B 179.24(18)
C4B C5B C6B C1B 1.1(3)
C4B C5B C6B C7B -179.90(18)
O1B C1B C6B C5B -179.31(18)
C2B C1B C6B C5B 0.9(3)
O1B C1B C6B C7B 1.8(3)
C2B C1B C6B C7B -178.00(18)
C5B C6B C7B N1B 176.54(19)
C1B C6B C7B N1B -4.5(3)
C6B C7B N1B C8B 177.45(18)
C6B C7B N1B V1 -10.2(3)
O1 V1 N1B C7B 120.09(16)
O1B V1 N1B C7B 19.59(16)
O1A V1 N1B C7B -71.75(15)
N1A V1 N1B C7B -77.9(3)
S1B V1 N1B C7B -152.29(15)
O1 V1 N1B C8B -67.57(15)
O1B V1 N1B C8B -168.08(14)
O1A V1 N1B C8B 100.58(14)
N1A V1 N1B C8B 94.4(3)
S1B V1 N1B C8B 20.04(13)
C7B N1B C8B C9B -25.5(3)
V1 N1B C8B C9B 161.95(15)
C7B N1B C8B C13B 156.17(19)
V1 N1B C8B C13B -16.4(2)
C13B C8B C9B C10B -1.3(3)
N1B C8B C9B C10B -179.69(18)
C8B C9B C10B C11B -0.9(3)
C9B C10B C11B C12B 1.4(3)
C10B C11B C12B C13B 0.4(3)
C11B C12B C13B C8B -2.7(3)
C11B C12B C13B S1B -178.44(17)
C9B C8B C13B C12B 3.1(3)
N1B C8B C13B C12B -178.47(18)
C9B C8B C13B S1B 178.77(15)
N1B C8B C13B S1B -2.8(3)
C12B C13B S1B C14B -62.44(19)
C8B C13B S1B C14B 121.87(17)
C12B C13B S1B V1 -169.05(16)
C8B C13B S1B V1 15.25(17)
O1 V1 S1B C13B 82.52(8)
O1B V1 S1B C13B -58.9(2)
O1A V1 S1B C13B -99.68(8)
N1B V1 S1B C13B -16.42(8)
N1A V1 S1B C13B 178.12(8)
O1 V1 S1B C14B -22.26(9)
O1B V1 S1B C14B -163.7(2)
O1A V1 S1B C14B 155.55(8)
N1B V1 S1B C14B -121.19(8)
N1A V1 S1B C14B 73.34(8)
S1A C14A C14B S1B 51.18(19)
C13B S1B C14B C14A 152.31(15)
V1 S1B C14B C14A -109.23(14)
C3B C2B C21B C22B 122.3(2)
C1B C2B C21B C22B -57.9(2)
C3B C2B C21B C24B 2.2(3)
C1B C2B C21B C24B -177.94(18)
C3B C2B C21B C23B -117.6(2)
C1B C2B C21B C23B 62.3(2)
